data_4066207
loop_
_publ_author_name
'Dai, Wei'
'Kim, Sang Bok'
'Pike, Robert D.'
'Cahill, Christopher L.'
'Sweigart, Dwight A.'

_publ_section_title
;
 Electrochemical Study of Manganese and Rhenium Arene Complexes
 (C6R6)M(CO)3+(R = Me, Et)&#x00A7;
;
_journal_issue 21
_journal_name_full Organometallics
_journal_page_first 5173
_journal_paper_doi 10.1021/om100350e
_journal_volume 29
_journal_year 2010
_chemical_formula_moiety 'C42 H60 O6 Re2, F12 P2'
_chemical_formula_sum 'C42 H60 F12 O6 P2 Re2'
_chemical_formula_weight 1323.24
_chemical_name_systematic
;
 ?
;
_space_group_IT_number 15
_symmetry_cell_setting monoclinic
_symmetry_space_group_name_Hall '-C 2yc'
_symmetry_space_group_name_H-M 'C 1 2/c 1'
_atom_sites_solution_hydrogens geom
_atom_sites_solution_primary direct
_atom_sites_solution_secondary difmap
_audit_creation_method SHELXL-97
_cell_angle_alpha 90.00
_cell_angle_beta 130.666(5)
_cell_angle_gamma 90.00
_cell_formula_units_Z 4
_cell_length_a 19.922(5)
_cell_length_b 23.118(5)
_cell_length_c 13.913(5)
_cell_measurement_temperature 296(2)
_cell_volume 4860(2)
_computing_cell_refinement 'SAINTPLUS (Bruker AXS, 2004)'
_computing_data_collection 'APEX2 (Bruker AXS, 2004)'
_computing_data_reduction SAINTPLUS
_computing_molecular_graphics 'ORTEP3 (Farrugia, 1997)'
_computing_publication_material 'SHELXL97 (Sheldrick, 1997)'
_computing_structure_refinement 'XSHELL (Bruker, 2004)'
_computing_structure_solution 'SHELXS97 (Sheldrick, 1997)'
_diffrn_ambient_temperature 296(2)
_diffrn_measured_fraction_theta_full 0.941
_diffrn_measured_fraction_theta_max 0.941
_diffrn_measurement_device_type 'Bruker SMART Apex II CCD'
_diffrn_measurement_method '\w and \y'
_diffrn_radiation_monochromator graphite
_diffrn_radiation_source 'fine-focus sealed tube'
_diffrn_radiation_type MoK\a
_diffrn_radiation_wavelength 0.71073
_diffrn_reflns_av_R_equivalents 0.0290
_diffrn_reflns_av_sigmaI/netI 0.0204
_diffrn_reflns_limit_h_max 27
_diffrn_reflns_limit_h_min -28
_diffrn_reflns_limit_k_max 32
_diffrn_reflns_limit_k_min -32
_diffrn_reflns_limit_l_max 15
_diffrn_reflns_limit_l_min -19
_diffrn_reflns_number 45814
_diffrn_reflns_theta_full 30.32
_diffrn_reflns_theta_max 30.32
_diffrn_reflns_theta_min 1.61
_diffrn_standards_number 0
_exptl_absorpt_coefficient_mu 5.132
_exptl_absorpt_correction_T_max 0.6279
_exptl_absorpt_correction_T_min 0.4268
_exptl_absorpt_correction_type multi-scan
_exptl_absorpt_process_details 'SADABS (Sheldrick, 2004)'
_exptl_crystal_colour colorless
_exptl_crystal_density_diffrn 1.808
_exptl_crystal_density_method 'not measured'
_exptl_crystal_description block
_exptl_crystal_F_000 2592
_exptl_crystal_size_max 0.20
_exptl_crystal_size_mid 0.20
_exptl_crystal_size_min 0.10
_refine_diff_density_max 5.841
_refine_diff_density_min -1.671
_refine_diff_density_rms 0.249
_refine_ls_extinction_method none
_refine_ls_goodness_of_fit_ref 1.165
_refine_ls_hydrogen_treatment constr
_refine_ls_matrix_type full
_refine_ls_number_parameters 295
_refine_ls_number_reflns 6864
_refine_ls_number_restraints 42
_refine_ls_restrained_S_all 1.178
_refine_ls_R_factor_all 0.0768
_refine_ls_R_factor_gt 0.0633
_refine_ls_shift/su_max 0.002
_refine_ls_shift/su_mean 0.000
_refine_ls_structure_factor_coef Fsqd
_refine_ls_weighting_details 'calc w=1/[\s^2^(Fo^2^)+(0.0835P)^2^+90.8229P] where P=(Fo^2^+2Fc^2^)/3'
_refine_ls_weighting_scheme calc
_refine_ls_wR_factor_gt 0.1875
_refine_ls_wR_factor_ref 0.1970
_reflns_number_gt 5535
_reflns_number_total 6864
_reflns_threshold_expression >2sigma(I)
_cod_data_source_file om100350e_si_002.cif
_cod_data_source_block c2onc
_cod_original_sg_symbol_H-M C2/c
_cod_database_code 4066207

loop_
_symmetry_equiv_pos_as_xyz
'x, y, z'
'-x, y, -z+1/2'
'x+1/2, y+1/2, z'
'-x+1/2, y+1/2, -z+1/2'
'-x, -y, -z'
'x, -y, z-1/2'
'-x+1/2, -y+1/2, -z'
'x+1/2, -y+1/2, z-1/2'

loop_
_atom_site_label
_atom_site_type_symbol
_atom_site_fract_x
_atom_site_fract_y
_atom_site_fract_z
_atom_site_U_iso_or_equiv
_atom_site_adp_type
_atom_site_occupancy
_atom_site_symmetry_multiplicity
_atom_site_calc_flag
_atom_site_refinement_flags
Re1 Re 0.24393(2) 0.056935(13) 0.73623(3) 0.03735(14) Uani 1 1 d .
O1 O 0.1611(7) -0.0196(4) 0.5041(9) 0.078(3) Uani 1 1 d .
O2 O 0.4081(6) -0.0204(4) 0.8917(13) 0.118(5) Uani 1 1 d .
O3 O 0.1522(8) -0.0206(4) 0.7999(10) 0.089(3) Uani 1 1 d .
C1 C 0.1928(8) 0.0058(4) 0.5912(10) 0.052(2) Uani 1 1 d .
C2 C 0.3461(8) 0.0063(5) 0.8361(14) 0.077(4) Uani 1 1 d .
C3 C 0.1880(8) 0.0065(4) 0.7779(10) 0.053(2) Uani 1 1 d .
C4 C 0.1962(6) 0.1366(4) 0.6012(8) 0.0397(17) Uani 1 1 d .
C5 C 0.2912(6) 0.1374(4) 0.6904(9) 0.0435(19) Uani 1 1 d .
C6 C 0.3367(6) 0.1383(4) 0.8230(9) 0.0439(19) Uani 1 1 d .
C7 C 0.2902(6) 0.1381(4) 0.8688(9) 0.048(2) Uani 1 1 d .
C8 C 0.1956(6) 0.1377(4) 0.7787(9) 0.0415(18) Uani 1 1 d .
C9 C 0.1484(5) 0.1375(4) 0.6468(8) 0.0394(17) Uani 1 1 d .
C10 C 0.1473(7) 0.1375(4) 0.4610(9) 0.051(2) Uani 1 1 d .
H10A H 0.0915 0.1172 0.4159 0.061 Uiso 1 1 calc R
H10B H 0.1821 0.1174 0.4452 0.061 Uiso 1 1 calc R
C11 C 0.3426(8) 0.1409(5) 0.6441(12) 0.061(3) Uani 1 1 d .
H11A H 0.3071 0.1615 0.5641 0.073 Uiso 1 1 calc R
H11B H 0.3962 0.1631 0.7047 0.073 Uiso 1 1 calc R
C12 C 0.4377(7) 0.1422(5) 0.9182(11) 0.060(3) Uani 1 1 d .
H12A H 0.4617 0.1220 0.8852 0.072 Uiso 1 1 calc R
H12B H 0.4606 0.1239 0.9971 0.072 Uiso 1 1 calc R
C13 C 0.3405(8) 0.1442(5) 1.0102(10) 0.060(3) Uani 1 1 d .
H13A H 0.3036 0.1646 1.0217 0.072 Uiso 1 1 calc R
H13B H 0.3932 0.1673 1.0485 0.072 Uiso 1 1 calc R
C14 C 0.1445(8) 0.1403(5) 0.8258(11) 0.056(2) Uani 1 1 d .
H14A H 0.0890 0.1196 0.7667 0.068 Uiso 1 1 calc R
H14B H 0.1786 0.1209 0.9072 0.068 Uiso 1 1 calc R
C15 C 0.0481(6) 0.1407(4) 0.5511(10) 0.050(2) Uani 1 1 d .
H15A H 0.0284 0.1628 0.5880 0.060 Uiso 1 1 calc R
H15B H 0.0304 0.1617 0.4773 0.060 Uiso 1 1 calc R
C16 C 0.1297(9) 0.1990(5) 0.4111(12) 0.069(3) Uani 1 1 d .
H16A H 0.0869 0.2167 0.4127 0.104 Uiso 1 1 calc R
H16B H 0.1074 0.1983 0.3257 0.104 Uiso 1 1 calc R
H16C H 0.1838 0.2208 0.4634 0.104 Uiso 1 1 calc R
C17 C 0.3674(9) 0.0822(6) 0.6263(14) 0.073(3) Uani 1 1 d .
H17A H 0.4021 0.0613 0.7049 0.110 Uiso 1 1 calc R
H17B H 0.4013 0.0875 0.6002 0.110 Uiso 1 1 calc R
H17C H 0.3146 0.0608 0.5627 0.110 Uiso 1 1 calc R
C18 C 0.4666(9) 0.2063(6) 0.9425(15) 0.085(4) Uani 1 1 d .
H18A H 0.4383 0.2254 0.8631 0.127 Uiso 1 1 calc R
H18B H 0.5296 0.2085 0.9939 0.127 Uiso 1 1 calc R
H18C H 0.4496 0.2249 0.9857 0.127 Uiso 1 1 calc R
C19 C 0.3681(10) 0.0844(7) 1.0798(12) 0.079(4) Uani 1 1 d .
H19A H 0.3169 0.0601 1.0375 0.119 Uiso 1 1 calc R
H19B H 0.3934 0.0904 1.1659 0.119 Uiso 1 1 calc R
H19C H 0.4108 0.0663 1.0786 0.119 Uiso 1 1 calc R
C20 C 0.1261(11) 0.2001(6) 0.8392(15) 0.077(4) Uani 1 1 d .
H20A H 0.1807 0.2210 0.8962 0.116 Uiso 1 1 calc R
H20B H 0.0962 0.1997 0.8722 0.116 Uiso 1 1 calc R
H20C H 0.0892 0.2187 0.7578 0.116 Uiso 1 1 calc R
C21 C 0.0012(7) 0.0831(6) 0.5078(15) 0.081(4) Uani 1 1 d .
H21A H 0.0292 0.0575 0.4890 0.121 Uiso 1 1 calc R
H21B H -0.0596 0.0885 0.4332 0.121 Uiso 1 1 calc R
H21C H 0.0040 0.0666 0.5738 0.121 Uiso 1 1 calc R
P1 P 0.24041(13) 0.32956(8) 0.75100(18) 0.0292(4) Uani 1 1 d DU
F1 F 0.3282(10) 0.3301(8) 0.772(2) 0.293(11) Uani 1 1 d DU
F2 F 0.2934(17) 0.3039(14) 0.8827(17) 0.360(14) Uani 1 1 d DU
F3 F 0.1578(9) 0.3311(8) 0.7342(18) 0.187(6) Uani 1 1 d DU
F4 F 0.2594(12) 0.3904(7) 0.800(3) 0.303(11) Uani 1 1 d DU
F5 F 0.2157(12) 0.2725(7) 0.685(2) 0.267(9) Uani 1 1 d DU
F6 F 0.1924(14) 0.3600(12) 0.6295(18) 0.292(10) Uani 1 1 d DU

loop_
_atom_site_aniso_label
_atom_site_aniso_U_11
_atom_site_aniso_U_22
_atom_site_aniso_U_33
_atom_site_aniso_U_23
_atom_site_aniso_U_13
_atom_site_aniso_U_12
Re1 0.0408(2) 0.02497(18) 0.0415(2) -0.00024(11) 0.02469(16) -0.00094(11)
O1 0.120(8) 0.057(5) 0.083(6) -0.022(4) 0.077(6) -0.019(5)
O2 0.058(5) 0.055(5) 0.152(11) 0.005(6) 0.030(6) 0.013(4)
O3 0.151(10) 0.061(5) 0.097(7) -0.002(5) 0.100(8) -0.020(6)
C1 0.070(6) 0.038(5) 0.061(6) -0.008(4) 0.048(5) -0.010(4)
C2 0.047(6) 0.045(6) 0.085(9) -0.005(6) 0.020(6) 0.008(5)
C3 0.075(7) 0.042(5) 0.057(6) -0.009(4) 0.049(6) -0.013(5)
C4 0.045(4) 0.029(4) 0.043(4) 0.001(3) 0.028(4) -0.002(3)
C5 0.041(4) 0.038(4) 0.052(5) 0.002(4) 0.031(4) 0.000(3)
C6 0.039(4) 0.036(4) 0.045(5) -0.002(3) 0.022(4) -0.001(3)
C7 0.044(4) 0.043(5) 0.045(5) 0.000(4) 0.023(4) -0.005(4)
C8 0.046(4) 0.030(4) 0.048(5) -0.003(3) 0.031(4) 0.000(3)
C9 0.037(4) 0.033(4) 0.044(4) -0.001(3) 0.024(4) 0.001(3)
C10 0.057(5) 0.048(5) 0.045(5) 0.002(4) 0.031(5) 0.000(4)
C11 0.058(6) 0.065(7) 0.072(7) 0.006(5) 0.047(6) 0.000(5)
C12 0.039(5) 0.057(6) 0.062(6) -0.002(5) 0.023(5) -0.006(4)
C13 0.070(7) 0.055(6) 0.042(5) -0.003(4) 0.030(5) -0.003(5)
C14 0.064(6) 0.061(6) 0.063(6) 0.006(5) 0.049(6) 0.004(5)
C15 0.037(4) 0.046(5) 0.054(5) 0.005(4) 0.025(4) 0.003(4)
C16 0.080(8) 0.067(7) 0.057(6) 0.017(5) 0.043(6) 0.015(6)
C17 0.077(8) 0.076(8) 0.092(10) 0.010(7) 0.066(8) 0.014(7)
C18 0.056(7) 0.070(8) 0.091(10) -0.004(7) 0.032(7) -0.029(6)
C19 0.081(9) 0.085(9) 0.050(7) 0.009(6) 0.033(6) 0.009(7)
C20 0.094(10) 0.076(8) 0.090(10) -0.001(7) 0.073(9) 0.014(7)
C21 0.042(5) 0.062(7) 0.104(10) -0.002(7) 0.033(6) -0.013(5)
P1 0.0484(10) 0.0164(8) 0.0371(10) -0.0061(6) 0.0342(9) -0.0076(7)
F1 0.166(12) 0.39(3) 0.43(3) -0.11(2) 0.244(18) -0.035(13)
F2 0.37(2) 0.58(3) 0.131(10) 0.179(14) 0.160(14) 0.30(3)
F3 0.131(9) 0.266(17) 0.237(16) -0.042(13) 0.152(11) -0.038(10)
F4 0.183(16) 0.162(12) 0.52(3) -0.206(16) 0.207(18) -0.081(10)
F5 0.213(16) 0.133(10) 0.357(19) -0.139(12) 0.142(17) -0.018(10)
F6 0.36(2) 0.348(19) 0.230(14) 0.203(14) 0.216(18) 0.15(2)

loop_
_atom_type_symbol
_atom_type_description
_atom_type_scat_dispersion_real
_atom_type_scat_dispersion_imag
_atom_type_scat_source
C C 0.0033 0.0016 'International Tables Vol C Tables 4.2.6.8 and 6.1.1.4'
H H 0.0000 0.0000 'International Tables Vol C Tables 4.2.6.8 and 6.1.1.4'
O O 0.0106 0.0060 'International Tables Vol C Tables 4.2.6.8 and 6.1.1.4'
F F 0.0171 0.0103 'International Tables Vol C Tables 4.2.6.8 and 6.1.1.4'
P P 0.1023 0.0942 'International Tables Vol C Tables 4.2.6.8 and 6.1.1.4'
Re Re -1.0185 7.2310 'International Tables Vol C Tables 4.2.6.8 and 6.1.1.4'

loop_
_geom_angle_atom_site_label_1
_geom_angle_atom_site_label_2
_geom_angle_atom_site_label_3
_geom_angle
C2 Re1 C3 87.8(6)
C2 Re1 C1 88.4(5)
C3 Re1 C1 86.1(4)
C2 Re1 C4 137.5(5)
C3 Re1 C4 134.3(4)
C1 Re1 C4 89.0(4)
C2 Re1 C8 135.4(5)
C3 Re1 C8 89.6(4)
C1 Re1 C8 135.9(4)
C4 Re1 C8 63.8(3)
C2 Re1 C6 90.5(4)
C3 Re1 C6 137.7(4)
C1 Re1 C6 136.1(4)
C4 Re1 C6 63.6(3)
C8 Re1 C6 63.1(3)
C2 Re1 C5 104.7(5)
C3 Re1 C5 164.5(4)
C1 Re1 C5 103.3(4)
C4 Re1 C5 35.6(3)
C8 Re1 C5 75.0(3)
C6 Re1 C5 35.5(3)
C2 Re1 C9 164.9(4)
C3 Re1 C9 102.1(4)
C1 Re1 C9 103.6(4)
C4 Re1 C9 35.9(3)
C8 Re1 C9 35.1(3)
C6 Re1 C9 74.5(3)
C5 Re1 C9 63.9(3)
C2 Re1 C7 103.2(5)
C3 Re1 C7 104.6(4)
C1 Re1 C7 164.4(4)
C4 Re1 C7 75.5(3)
C8 Re1 C7 35.4(3)
C6 Re1 C7 35.3(3)
C5 Re1 C7 64.0(3)
C9 Re1 C7 63.5(3)
O1 C1 Re1 174.9(11)
O2 C2 Re1 174.8(15)
O3 C3 Re1 176.4(11)
C5 C4 C9 119.6(8)
C5 C4 C10 119.6(8)
C9 C4 C10 120.8(8)
C5 C4 Re1 72.5(5)
C9 C4 Re1 72.5(5)
C10 C4 Re1 129.0(6)
C6 C5 C4 119.0(8)
C6 C5 C11 120.5(9)
C4 C5 C11 120.4(9)
C6 C5 Re1 72.0(5)
C4 C5 Re1 71.9(5)
C11 C5 Re1 130.8(7)
C7 C6 C5 121.7(8)
C7 C6 C12 119.0(9)
C5 C6 C12 119.2(9)
C7 C6 Re1 72.8(5)
C5 C6 Re1 72.6(5)
C12 C6 Re1 130.1(7)
C6 C7 C8 118.5(9)
C6 C7 C13 120.3(9)
C8 C7 C13 121.0(10)
C6 C7 Re1 71.9(6)
C8 C7 Re1 71.8(5)
C13 C7 Re1 132.5(7)
C9 C8 C7 121.3(9)
C9 C8 C14 119.4(8)
C7 C8 C14 119.3(9)
C9 C8 Re1 72.8(5)
C7 C8 Re1 72.8(5)
C14 C8 Re1 129.5(7)
C8 C9 C4 119.9(8)
C8 C9 C15 121.3(8)
C4 C9 C15 118.8(8)
C8 C9 Re1 72.1(5)
C4 C9 Re1 71.7(5)
C15 C9 Re1 130.6(6)
C4 C10 C16 111.4(9)
C4 C10 H10A 109.3
C16 C10 H10A 109.3
C4 C10 H10B 109.3
C16 C10 H10B 109.3
H10A C10 H10B 108.0
C17 C11 C5 113.7(10)
C17 C11 H11A 108.8
C5 C11 H11A 108.8
C17 C11 H11B 108.8
C5 C11 H11B 108.8
H11A C11 H11B 107.7
C6 C12 C18 109.8(9)
C6 C12 H12A 109.7
C18 C12 H12A 109.7
C6 C12 H12B 109.7
C18 C12 H12B 109.7
H12A C12 H12B 108.2
C7 C13 C19 112.8(9)
C7 C13 H13A 109.0
C19 C13 H13A 109.0
C7 C13 H13B 109.0
C19 C13 H13B 109.0
H13A C13 H13B 107.8
C20 C14 C8 112.4(9)
C20 C14 H14A 109.1
C8 C14 H14A 109.1
C20 C14 H14B 109.1
C8 C14 H14B 109.1
H14A C14 H14B 107.9
C21 C15 C9 115.2(9)
C21 C15 H15A 108.5
C9 C15 H15A 108.5
C21 C15 H15B 108.5
C9 C15 H15B 108.5
H15A C15 H15B 107.5
C10 C16 H16A 109.5
C10 C16 H16B 109.5
H16A C16 H16B 109.5
C10 C16 H16C 109.5
H16A C16 H16C 109.5
H16B C16 H16C 109.5
C11 C17 H17A 109.5
C11 C17 H17B 109.5
H17A C17 H17B 109.5
C11 C17 H17C 109.5
H17A C17 H17C 109.5
H17B C17 H17C 109.5
C12 C18 H18A 109.5
C12 C18 H18B 109.5
H18A C18 H18B 109.5
C12 C18 H18C 109.5
H18A C18 H18C 109.5
H18B C18 H18C 109.5
C13 C19 H19A 109.5
C13 C19 H19B 109.5
H19A C19 H19B 109.5
C13 C19 H19C 109.5
H19A C19 H19C 109.5
H19B C19 H19C 109.5
C14 C20 H20A 109.5
C14 C20 H20B 109.5
H20A C20 H20B 109.5
C14 C20 H20C 109.5
H20A C20 H20C 109.5
H20B C20 H20C 109.5
C15 C21 H21A 109.5
C15 C21 H21B 109.5
H21A C21 H21B 109.5
C15 C21 H21C 109.5
H21A C21 H21C 109.5
H21B C21 H21C 109.5
F6 P1 F5 90.5(16)
F6 P1 F4 81.9(16)
F5 P1 F4 172.4(17)
F6 P1 F3 89.1(11)
F5 P1 F3 92.1(10)
F4 P1 F3 88.5(10)
F6 P1 F2 174.3(17)
F5 P1 F2 95.1(16)
F4 P1 F2 92.5(17)
F3 P1 F2 91.5(11)
F6 P1 F1 91.1(8)
F5 P1 F1 90.1(7)
F4 P1 F1 89.4(7)
F3 P1 F1 177.9(10)
F2 P1 F1 88.1(8)

loop_
_geom_bond_atom_site_label_1
_geom_bond_atom_site_label_2
_geom_bond_distance
Re1 C2 1.939(11)
Re1 C3 1.944(10)
Re1 C1 1.957(10)
Re1 C4 2.345(8)
Re1 C8 2.346(9)
Re1 C6 2.346(9)
Re1 C5 2.354(9)
Re1 C9 2.355(8)
Re1 C7 2.358(10)
O1 C1 1.102(13)
O2 C2 1.123(14)
O3 C3 1.133(13)
C4 C5 1.436(12)
C4 C9 1.447(12)
C4 C10 1.510(13)
C5 C6 1.431(13)
C5 C11 1.524(14)
C6 C7 1.427(14)
C6 C12 1.528(13)
C7 C8 1.430(13)
C7 C13 1.524(14)
C8 C9 1.416(13)
C8 C14 1.529(13)
C9 C15 1.518(12)
C10 C16 1.519(15)
C10 H10A 0.9700
C10 H10B 0.9700
C11 C17 1.518(17)
C11 H11A 0.9700
C11 H11B 0.9700
C12 C18 1.546(16)
C12 H12A 0.9700
C12 H12B 0.9700
C13 C19 1.567(17)
C13 H13A 0.9700
C13 H13B 0.9700
C14 C20 1.475(16)
C14 H14A 0.9700
C14 H14B 0.9700
C15 C21 1.509(15)
C15 H15A 0.9700
C15 H15B 0.9700
C16 H16A 0.9600
C16 H16B 0.9600
C16 H16C 0.9600
C17 H17A 0.9600
C17 H17B 0.9600
C17 H17C 0.9600
C18 H18A 0.9600
C18 H18B 0.9600
C18 H18C 0.9600
C19 H19A 0.9600
C19 H19B 0.9600
C19 H19C 0.9600
C20 H20A 0.9600
C20 H20B 0.9600
C20 H20C 0.9600
C21 H21A 0.9600
C21 H21B 0.9600
C21 H21C 0.9600
P1 F6 1.470(11)
P1 F5 1.495(10)
P1 F4 1.501(11)
P1 F3 1.505(10)
P1 F2 1.517(11)
P1 F1 1.577(10)

loop_
_geom_torsion_atom_site_label_1
_geom_torsion_atom_site_label_2
_geom_torsion_atom_site_label_3
_geom_torsion_atom_site_label_4
_geom_torsion
C2 Re1 C1 O1 -150(12)
C3 Re1 C1 O1 122(12)
C4 Re1 C1 O1 -12(12)
C8 Re1 C1 O1 37(12)
C6 Re1 C1 O1 -61(12)
C5 Re1 C1 O1 -45(12)
C9 Re1 C1 O1 21(12)
C7 Re1 C1 O1 -12(13)
C3 Re1 C2 O2 180(100)
C1 Re1 C2 O2 94(16)
C4 Re1 C2 O2 7(16)
C8 Re1 C2 O2 -93(16)
C6 Re1 C2 O2 -42(16)
C5 Re1 C2 O2 -10(16)
C9 Re1 C2 O2 -49(17)
C7 Re1 C2 O2 -76(16)
C2 Re1 C3 O3 166(16)
C1 Re1 C3 O3 -105(16)
C4 Re1 C3 O3 -20(16)
C8 Re1 C3 O3 31(16)
C6 Re1 C3 O3 78(16)
C5 Re1 C3 O3 22(17)
C9 Re1 C3 O3 -2(16)
C7 Re1 C3 O3 63(16)
C2 Re1 C4 C5 -28.3(9)
C3 Re1 C4 C5 161.7(6)
C1 Re1 C4 C5 -114.8(6)
C8 Re1 C4 C5 101.2(6)
C6 Re1 C4 C5 29.7(5)
C9 Re1 C4 C5 130.0(8)
C7 Re1 C4 C5 65.4(6)
C2 Re1 C4 C9 -158.4(7)
C3 Re1 C4 C9 31.7(7)
C1 Re1 C4 C9 115.2(6)
C8 Re1 C4 C9 -28.8(5)
C6 Re1 C4 C9 -100.3(6)
C5 Re1 C4 C9 -130.0(8)
C7 Re1 C4 C9 -64.6(5)
C2 Re1 C4 C10 85.9(10)
C3 Re1 C4 C10 -84.0(10)
C1 Re1 C4 C10 -0.6(9)
C8 Re1 C4 C10 -144.6(9)
C6 Re1 C4 C10 144.0(9)
C5 Re1 C4 C10 114.2(10)
C9 Re1 C4 C10 -115.8(10)
C7 Re1 C4 C10 179.6(9)
C9 C4 C5 C6 0.8(12)
C10 C4 C5 C6 178.2(8)
Re1 C4 C5 C6 -56.4(7)
C9 C4 C5 C11 -175.6(9)
C10 C4 C5 C11 1.8(13)
Re1 C4 C5 C11 127.2(9)
C9 C4 C5 Re1 57.2(7)
C10 C4 C5 Re1 -125.4(8)
C2 Re1 C5 C6 -69.3(7)
C3 Re1 C5 C6 73.2(16)
C1 Re1 C5 C6 -161.2(6)
C4 Re1 C5 C6 130.0(8)
C8 Re1 C5 C6 64.4(5)
C9 Re1 C5 C6 100.1(6)
C7 Re1 C5 C6 28.4(5)
C2 Re1 C5 C4 160.6(7)
C3 Re1 C5 C4 -56.9(16)
C1 Re1 C5 C4 68.8(6)
C8 Re1 C5 C4 -65.6(5)
C6 Re1 C5 C4 -130.0(8)
C9 Re1 C5 C4 -30.0(5)
C7 Re1 C5 C4 -101.7(6)
C2 Re1 C5 C11 45.8(11)
C3 Re1 C5 C11 -171.7(14)
C1 Re1 C5 C11 -46.0(10)
C4 Re1 C5 C11 -114.8(11)
C8 Re1 C5 C11 179.6(10)
C6 Re1 C5 C11 115.2(11)
C9 Re1 C5 C11 -144.8(10)
C7 Re1 C5 C11 143.5(10)
C4 C5 C6 C7 0.3(13)
C11 C5 C6 C7 176.7(9)
Re1 C5 C6 C7 -56.0(8)
C4 C5 C6 C12 -177.0(8)
C11 C5 C6 C12 -0.6(14)
Re1 C5 C6 C12 126.7(9)
C4 C5 C6 Re1 56.3(7)
C11 C5 C6 Re1 -127.3(9)
C2 Re1 C6 C7 -112.5(7)
C3 Re1 C6 C7 -25.2(9)
C1 Re1 C6 C7 159.4(6)
C4 Re1 C6 C7 102.5(6)
C8 Re1 C6 C7 30.1(5)
C5 Re1 C6 C7 132.4(8)
C9 Re1 C6 C7 65.8(6)
C2 Re1 C6 C5 115.1(7)
C3 Re1 C6 C5 -157.6(7)
C1 Re1 C6 C5 27.0(8)
C4 Re1 C6 C5 -29.9(5)
C8 Re1 C6 C5 -102.3(6)
C9 Re1 C6 C5 -66.6(5)
C7 Re1 C6 C5 -132.4(8)
C2 Re1 C6 C12 1.3(11)
C3 Re1 C6 C12 88.5(11)
C1 Re1 C6 C12 -86.9(11)
C4 Re1 C6 C12 -143.7(11)
C8 Re1 C6 C12 143.8(11)
C5 Re1 C6 C12 -113.9(12)
C9 Re1 C6 C12 179.5(11)
C7 Re1 C6 C12 113.7(12)
C5 C6 C7 C8 -0.6(14)
C12 C6 C7 C8 176.6(9)
Re1 C6 C7 C8 -56.6(8)
C5 C6 C7 C13 -174.8(9)
C12 C6 C7 C13 2.4(14)
Re1 C6 C7 C13 129.2(9)
C5 C6 C7 Re1 55.9(8)
C12 C6 C7 Re1 -126.8(9)
C2 Re1 C7 C6 71.6(7)
C3 Re1 C7 C6 162.8(6)
C1 Re1 C7 C6 -65.3(16)
C4 Re1 C7 C6 -64.5(5)
C8 Re1 C7 C6 -129.5(8)
C5 Re1 C7 C6 -28.5(5)
C9 Re1 C7 C6 -100.8(6)
C2 Re1 C7 C8 -158.9(7)
C3 Re1 C7 C8 -67.7(6)
C1 Re1 C7 C8 64.2(16)
C4 Re1 C7 C8 64.9(6)
C6 Re1 C7 C8 129.5(8)
C5 Re1 C7 C8 101.0(6)
C9 Re1 C7 C8 28.7(5)
C2 Re1 C7 C13 -43.2(12)
C3 Re1 C7 C13 48.0(11)
C1 Re1 C7 C13 179.9(14)
C4 Re1 C7 C13 -179.4(11)
C8 Re1 C7 C13 115.7(12)
C6 Re1 C7 C13 -114.8(12)
C5 Re1 C7 C13 -143.3(11)
C9 Re1 C7 C13 144.4(11)
C6 C7 C8 C9 -0.1(13)
C13 C7 C8 C9 174.1(9)
Re1 C7 C8 C9 -56.7(8)
C6 C7 C8 C14 -177.3(9)
C13 C7 C8 C14 -3.1(14)
Re1 C7 C8 C14 126.1(8)
C6 C7 C8 Re1 56.6(8)
C13 C7 C8 Re1 -129.2(9)
C2 Re1 C8 C9 161.5(8)
C3 Re1 C8 C9 -112.0(6)
C1 Re1 C8 C9 -28.1(8)
C4 Re1 C8 C9 29.5(5)
C6 Re1 C8 C9 101.6(6)
C5 Re1 C8 C9 65.7(5)
C7 Re1 C8 C9 131.6(8)
C2 Re1 C8 C7 29.9(10)
C3 Re1 C8 C7 116.4(6)
C1 Re1 C8 C7 -159.7(6)
C4 Re1 C8 C7 -102.2(6)
C6 Re1 C8 C7 -30.0(6)
C5 Re1 C8 C7 -65.9(6)
C9 Re1 C8 C7 -131.6(8)
C2 Re1 C8 C14 -84.1(11)
C3 Re1 C8 C14 2.3(10)
C1 Re1 C8 C14 86.3(10)
C4 Re1 C8 C14 143.8(10)
C6 Re1 C8 C14 -144.1(10)
C5 Re1 C8 C14 -180.0(10)
C9 Re1 C8 C14 114.3(11)
C7 Re1 C8 C14 -114.1(11)
C7 C8 C9 C4 1.1(13)
C14 C8 C9 C4 178.3(8)
Re1 C8 C9 C4 -55.5(7)
C7 C8 C9 C15 -176.2(8)
C14 C8 C9 C15 1.0(13)
Re1 C8 C9 C15 127.1(8)
C7 C8 C9 Re1 56.6(8)
C14 C8 C9 Re1 -126.2(8)
C5 C4 C9 C8 -1.5(12)
C10 C4 C9 C8 -178.9(8)
Re1 C4 C9 C8 55.7(7)
C5 C4 C9 C15 175.9(8)
C10 C4 C9 C15 -1.4(12)
Re1 C4 C9 C15 -126.9(8)
C5 C4 C9 Re1 -57.2(7)
C10 C4 C9 Re1 125.4(8)
C2 Re1 C9 C8 -58(2)
C3 Re1 C9 C8 71.5(6)
C1 Re1 C9 C8 160.3(5)
C4 Re1 C9 C8 -131.2(7)
C6 Re1 C9 C8 -65.0(5)
C5 Re1 C9 C8 -101.4(6)
C7 Re1 C9 C8 -28.9(5)
C2 Re1 C9 C4 73(2)
C3 Re1 C9 C4 -157.4(5)
C1 Re1 C9 C4 -68.5(6)
C8 Re1 C9 C4 131.2(7)
C6 Re1 C9 C4 66.1(5)
C5 Re1 C9 C4 29.8(5)
C7 Re1 C9 C4 102.2(6)
C2 Re1 C9 C15 -175(2)
C3 Re1 C9 C15 -44.7(9)
C1 Re1 C9 C15 44.1(9)
C4 Re1 C9 C15 112.6(11)
C8 Re1 C9 C15 -116.2(11)
C6 Re1 C9 C15 178.7(10)
C5 Re1 C9 C15 142.4(10)
C7 Re1 C9 C15 -145.1(10)
C5 C4 C10 C16 -88.9(11)
C9 C4 C10 C16 88.5(11)
Re1 C4 C10 C16 -179.7(8)
C6 C5 C11 C17 91.4(13)
C4 C5 C11 C17 -92.3(12)
Re1 C5 C11 C17 -0.6(15)
C7 C6 C12 C18 -89.8(13)
C5 C6 C12 C18 87.5(13)
Re1 C6 C12 C18 178.7(9)
C6 C7 C13 C19 -91.0(13)
C8 C7 C13 C19 94.9(13)
Re1 C7 C13 C19 1.6(16)
C9 C8 C14 C20 -87.9(13)
C7 C8 C14 C20 89.4(13)
Re1 C8 C14 C20 -179.4(9)
C8 C9 C15 C21 -91.0(13)
C4 C9 C15 C21 91.6(12)
Re1 C9 C15 C21 1.6(15)
